data_1521719
loop_
_publ_author_name
'Pardo, H.'
'Negreira, C.A.'
'Ortiz, W.A.'
'Toby, B.'
'Suescun, L.'
'Araujo-Moreira, F.M.'
'Mombru, A.W.'
'Quagliata, E.'
'Prassides, K.'

_publ_section_title
;
 A new structure in the RE Ba Cu Fe O5+d series: La Ba Cu Fe O5+d.
 Structure and magnetic properties in the La1-x Prx Ba Cu Fe O5+d system
;
_journal_name_full 'Physica C (Amsterdam)'
_journal_page_first 105
_journal_page_last 114
_journal_volume 313
_journal_year 1999
_chemical_formula_sum 'Ba Cu Fe La O5.5'
_chemical_name_systematic 'La Ba Fe Cu O5.5'
_space_group_IT_number 71
_symmetry_space_group_name_Hall '-I 2 2'
_symmetry_space_group_name_H-M 'I m m m'
_cell_angle_alpha 90
_cell_angle_beta 90
_cell_angle_gamma 90
_cell_formula_units_Z 2
_cell_length_a 5.5586
_cell_length_b 5.555
_cell_length_c 7.8155
_cell_volume 241.327
_citation_journal_id_ASTM PHYCE6
_cod_data_source_file Pardo_PHYCE6_1999_590.cif
_cod_data_source_block Ba1Cu1Fe1La1O5.5
_cod_original_cell_volume 241.3272
_cod_original_formula_sum 'Ba1 Cu1 Fe1 La1 O5.5'
_cod_database_code 1521719

loop_
_symmetry_equiv_pos_as_xyz
x,y,z
-x,-y,z
x,-y,-z
-x,y,-z
-x,-y,-z
x,y,-z
-x,y,z
x,-y,z
x+1/2,y+1/2,z+1/2
-x+1/2,-y+1/2,z+1/2
x+1/2,-y+1/2,-z+1/2
-x+1/2,y+1/2,-z+1/2
-x+1/2,-y+1/2,-z+1/2
x+1/2,y+1/2,-z+1/2
-x+1/2,y+1/2,z+1/2
x+1/2,-y+1/2,z+1/2

loop_
_atom_site_label
_atom_site_type_symbol
_atom_site_fract_x
_atom_site_fract_y
_atom_site_fract_z
_atom_site_occupancy
_atom_site_U_iso_or_equiv
Fe1 Fe+3 0 0 0.5 1 0.0
Cu1 Cu+3 0 0 0 1 0.0
Ba1 Ba+2 0 0.5 0.242 0.5 0.0
O1 O-2 0 0 0.257 0.75 0.0
O2 O-2 0.251 0.253 0 1 0.0
La1 La+3 0 0.5 0.251 0.5 0.0
